data_7022011
loop_
_publ_author_name
'Abtab, Sk Md Towsif'
'Audhya, Anandalok'
'Kundu, Nabanita'
'Samanta, Swarna Kamal'
'Sardar, Pinki Saha'
'Butcher, Ray J.'
'Ghosh, Sanjib'
'Chaudhury, Muktimoy'

_publ_section_title
;
 Tetranuclear homo- (Zn(II)4 and Cd(II)4) and hetero-metal
 (Zn(II)2Tb(III)2 and Cd(II)2Tb(III)2) complexes with a pair of
 carboxylate ligands in a rare \h2:\h2:\m4-bridging mode: syntheses,
 structures and emission properties.
;
_journal_issue 5
_journal_name_full 'Dalton transactions (Cambridge, England : 2003)'
_journal_page_first 1848
_journal_page_last 1861
_journal_paper_doi 10.1039/c2dt30347g
_journal_volume 42
_journal_year 2013
_chemical_formula_moiety 'C78 H74 Cd2 F24 N4 O16 Tb2'
_chemical_formula_sum 'C78 H74 Cd2 F24 N4 O16 Tb2'
_chemical_formula_weight 2322.05
_chemical_name_systematic
;
?
;
_space_group_IT_number 60
_symmetry_cell_setting orthorhombic
_symmetry_space_group_name_Hall '-P 2n 2ab'
_symmetry_space_group_name_H-M 'P b c n'
_atom_sites_solution_hydrogens geom
_atom_sites_solution_primary direct
_atom_sites_solution_secondary difmap
_audit_creation_method SHELXL-97
_cell_angle_alpha 90.00
_cell_angle_beta 90.00
_cell_angle_gamma 90.00
_cell_formula_units_Z 4
_cell_length_a 16.7645(7)
_cell_length_b 28.2743(12)
_cell_length_c 18.2405(8)
_cell_measurement_reflns_used 9863
_cell_measurement_temperature 150(2)
_cell_measurement_theta_max 32.170
_cell_measurement_theta_min 2.233
_cell_volume 8646.1(6)
_computing_cell_refinement 'Bruker Apex 2'
_computing_data_collection 'Bruker Apex 2'
_computing_data_reduction 'Bruker Apex 2'
_computing_molecular_graphics 'SHELXTL (Sheldrick, 2008)'
_computing_publication_material 'SHELXTL (Sheldrick, 2008)'
_computing_structure_refinement 'SHELXL-97 (Sheldrick, 2008)'
_computing_structure_solution 'SHELXS-97 (Sheldrick, 2008)'
_diffrn_ambient_temperature 150(2)
_diffrn_measured_fraction_theta_full 0.998
_diffrn_measured_fraction_theta_max 0.995
_diffrn_measurement_device_type 'Bruker Apex 2'
_diffrn_measurement_method '\w scans'
_diffrn_radiation_monochromator graphite
_diffrn_radiation_source 'fine-focus sealed tube'
_diffrn_radiation_type MoK\a
_diffrn_radiation_wavelength 0.71073
_diffrn_reflns_av_R_equivalents 0.0700
_diffrn_reflns_av_sigmaI/netI 0.0589
_diffrn_reflns_limit_h_max 30
_diffrn_reflns_limit_h_min -29
_diffrn_reflns_limit_k_max 46
_diffrn_reflns_limit_k_min -50
_diffrn_reflns_limit_l_max 25
_diffrn_reflns_limit_l_min -32
_diffrn_reflns_number 171547
_diffrn_reflns_theta_full 25.50
_diffrn_reflns_theta_max 39.60
_diffrn_reflns_theta_min 1.41
_diffrn_standards_decay_% 0
_exptl_absorpt_coefficient_mu 2.218
_exptl_absorpt_correction_T_max 0.7478
_exptl_absorpt_correction_T_min 0.5094
_exptl_absorpt_correction_type multi-scan
_exptl_absorpt_process_details 'Sadabs (Sheldrick, 1996)'
_exptl_crystal_colour 'light yellow'
_exptl_crystal_density_diffrn 1.784
_exptl_crystal_density_method 'not measured'
_exptl_crystal_description block
_exptl_crystal_F_000 4560
_exptl_crystal_size_max 0.18
_exptl_crystal_size_mid 0.14
_exptl_crystal_size_min 0.12
_platon_squeeze_details
;
;
_refine_diff_density_max 2.373
_refine_diff_density_min -1.635
_refine_diff_density_rms 0.174
_refine_ls_extinction_method none
_refine_ls_goodness_of_fit_ref 1.081
_refine_ls_hydrogen_treatment constr
_refine_ls_matrix_type full
_refine_ls_number_parameters 627
_refine_ls_number_reflns 26029
_refine_ls_number_restraints 57
_refine_ls_restrained_S_all 1.096
_refine_ls_R_factor_all 0.1115
_refine_ls_R_factor_gt 0.0556
_refine_ls_shift/su_max 0.005
_refine_ls_shift/su_mean 0.000
_refine_ls_structure_factor_coef Fsqd
_refine_ls_weighting_details 'calc w=1/[\s^2^(Fo^2^)+(0.0730P)^2^+1.6043P] where P=(Fo^2^+2Fc^2^)/3'
_refine_ls_weighting_scheme calc
_refine_ls_wR_factor_gt 0.1470
_refine_ls_wR_factor_ref 0.1682
_reflns_number_gt 13992
_reflns_number_total 26029
_reflns_threshold_expression >2sigma(I)
_cod_data_source_file c2dt30347g.txt
_cod_data_source_block 4_Cd2Tb2
_cod_database_code 7022011

loop_
_symmetry_equiv_pos_as_xyz
'x, y, z'
'-x+1/2, -y+1/2, z+1/2'
'-x, y, -z+1/2'
'x+1/2, -y+1/2, -z'
'-x, -y, -z'
'x-1/2, y-1/2, -z-1/2'
'x, -y, z-1/2'
'-x-1/2, y-1/2, z'

loop_
_atom_site_label
_atom_site_type_symbol
_atom_site_fract_x
_atom_site_fract_y
_atom_site_fract_z
_atom_site_U_iso_or_equiv
_atom_site_adp_type
_atom_site_occupancy
_atom_site_symmetry_multiplicity
_atom_site_calc_flag
_atom_site_refinement_flags
_atom_site_disorder_assembly
_atom_site_disorder_group
Tb1 Tb 0.5000 0.180331(7) 0.7500 0.02120(5) Uani 1 2 d S . .
Tb2 Tb 0.5000 0.383658(7) 0.7500 0.01949(5) Uani 1 2 d S . .
Cd1 Cd 0.640080(14) 0.282404(7) 0.741155(12) 0.02196(5) Uani 1 1 d . . .
F1 F 0.4085(15) -0.0027(6) 0.7082(15) 0.182(4) Uani 0.166(6) 1 d PD A 1
F2 F 0.3026(6) 0.0373(8) 0.7178(12) 0.1048(19) Uani 0.166(6) 1 d PD A 1
F3 F 0.3742(16) 0.0435(9) 0.6231(5) 0.123(2) Uani 0.166(6) 1 d PD A 1
F1A F 0.4325(3) 0.0161(3) 0.6606(4) 0.182(4) Uani 0.834(6) 1 d PD . 2
F2A F 0.3187(3) 0.04835(14) 0.6465(3) 0.1048(19) Uani 0.834(6) 1 d PD A 2
F3A F 0.3411(4) 0.00351(18) 0.7346(3) 0.123(2) Uani 0.834(6) 1 d PD A 2
F4 F 0.4488(3) 0.1124(3) 0.9926(3) 0.124(2) Uani 0.672(5) 1 d PD B 1
F5 F 0.3332(3) 0.13607(16) 0.9712(3) 0.0885(19) Uani 0.672(5) 1 d PD B 1
F6 F 0.3590(4) 0.06296(13) 0.9715(4) 0.108(3) Uani 0.672(5) 1 d PD B 1
F4A F 0.3133(4) 0.1062(5) 0.9279(6) 0.124(2) Uani 0.328(5) 1 d PD B 2
F5A F 0.3971(8) 0.1368(3) 1.0000(4) 0.0885(19) Uani 0.328(5) 1 d PD B 2
F6A F 0.3970(9) 0.0634(2) 0.9824(8) 0.108(3) Uani 0.328(5) 1 d PD B 2
F7 F 0.6054(11) 0.4286(6) 0.9830(4) 0.122(2) Uani 0.137(5) 1 d PD C 1
F8 F 0.7163(4) 0.4503(7) 0.9423(6) 0.0931(16) Uani 0.137(5) 1 d PD C 1
F9 F 0.6270(12) 0.5006(3) 0.9625(6) 0.0919(17) Uani 0.137(5) 1 d PD C 1
F7A F 0.5739(2) 0.4608(2) 0.98130(19) 0.122(2) Uani 0.863(5) 1 d PD C 2
F8A F 0.6758(3) 0.42168(11) 0.9641(2) 0.0931(16) Uani 0.863(5) 1 d PD C 2
F9A F 0.6770(3) 0.49661(11) 0.95210(18) 0.0919(17) Uani 0.863(5) 1 d PD C 2
F10 F 0.6892(3) 0.55100(15) 0.7129(2) 0.0960(15) Uani 0.905(5) 1 d PD C 1
F11 F 0.5761(2) 0.55258(14) 0.6665(3) 0.0896(13) Uani 0.905(5) 1 d PD C 1
F12 F 0.6654(3) 0.50925(9) 0.62014(17) 0.0714(12) Uani 0.905(5) 1 d PD C 1
F10A F 0.601(2) 0.5120(11) 0.6211(11) 0.0960(15) Uani 0.095(5) 1 d PD C 2
F11A F 0.7101(4) 0.5240(11) 0.675(2) 0.0896(13) Uani 0.095(5) 1 d PD C 2
F12A F 0.608(2) 0.5637(5) 0.7039(16) 0.0714(12) Uani 0.095(5) 1 d PD C 2
O1 O 0.62261(13) 0.20921(7) 0.78458(12) 0.0251(4) Uani 1 1 d . . .
O2 O 0.61730(12) 0.35583(7) 0.70122(11) 0.0244(4) Uani 1 1 d . . .
O3 O 0.53271(13) 0.24958(7) 0.67067(11) 0.0236(4) Uani 1 1 d . . .
O4 O 0.45562(13) 0.31391(7) 0.67559(11) 0.0231(4) Uani 1 1 d . . .
O5 O 0.42689(14) 0.11176(8) 0.71334(14) 0.0324(5) Uani 1 1 d . . .
O6 O 0.43964(15) 0.14962(8) 0.85646(13) 0.0330(5) Uani 1 1 d . . .
O7 O 0.57302(13) 0.41354(7) 0.84880(12) 0.0276(4) Uani 1 1 d . . .
O8 O 0.56880(13) 0.45206(7) 0.70668(12) 0.0275(4) Uani 1 1 d . . .
N1 N 0.74057(16) 0.25574(9) 0.66366(14) 0.0276(5) Uani 1 1 d . . .
N2 N 0.75206(16) 0.30878(9) 0.80440(15) 0.0276(5) Uani 1 1 d . . .
C1 C 0.69321(18) 0.18724(10) 0.79880(17) 0.0246(5) Uani 1 1 d . . .
C2 C 0.70797(19) 0.16893(11) 0.86916(17) 0.0277(6) Uani 1 1 d . . .
C3 C 0.7798(2) 0.14642(11) 0.88236(18) 0.0320(7) Uani 1 1 d . . .
H3A H 0.7896 0.1341 0.9299 0.038 Uiso 1 1 calc R . .
C4 C 0.8379(2) 0.14118(11) 0.8292(2) 0.0322(7) Uani 1 1 d . . .
C5 C 0.8239(2) 0.15981(11) 0.76036(18) 0.0298(6) Uani 1 1 d . . .
H5A H 0.8633 0.1565 0.7233 0.036 Uiso 1 1 calc R . .
C6 C 0.7525(2) 0.18349(11) 0.74440(17) 0.0279(6) Uani 1 1 d . . .
C7 C 0.6465(2) 0.17329(13) 0.92857(18) 0.0341(7) Uani 1 1 d . . .
H7A H 0.6662 0.1580 0.9733 0.051 Uiso 1 1 calc R . .
H7B H 0.5970 0.1579 0.9128 0.051 Uiso 1 1 calc R . .
H7C H 0.6362 0.2068 0.9384 0.051 Uiso 1 1 calc R . .
C8 C 0.9146(2) 0.11419(13) 0.8438(2) 0.0420(9) Uani 1 1 d . . .
H8A H 0.9291 0.1173 0.8956 0.063 Uiso 1 1 calc R . .
H8B H 0.9574 0.1271 0.8131 0.063 Uiso 1 1 calc R . .
H8C H 0.9067 0.0807 0.8319 0.063 Uiso 1 1 calc R . .
C9 C 0.7391(2) 0.20267(11) 0.66889(17) 0.0288(6) Uani 1 1 d . . .
H9A H 0.6868 0.1913 0.6510 0.035 Uiso 1 1 calc R . .
H9B H 0.7806 0.1897 0.6359 0.035 Uiso 1 1 calc R . .
C10 C 0.7271(2) 0.26808(13) 0.58554(19) 0.0375(8) Uani 1 1 d . . .
H10A H 0.7716 0.2562 0.5559 0.056 Uiso 1 1 calc R . .
H10B H 0.7236 0.3025 0.5805 0.056 Uiso 1 1 calc R . .
H10C H 0.6773 0.2537 0.5687 0.056 Uiso 1 1 calc R . .
C11 C 0.8167(2) 0.27742(12) 0.6877(2) 0.0326(7) Uani 1 1 d . . .
H11A H 0.8233 0.3081 0.6624 0.039 Uiso 1 1 calc R . .
H11B H 0.8613 0.2567 0.6722 0.039 Uiso 1 1 calc R . .
C12 C 0.8228(2) 0.28565(12) 0.7710(2) 0.0346(7) Uani 1 1 d . . .
H12A H 0.8312 0.2548 0.7953 0.041 Uiso 1 1 calc R . .
H12B H 0.8703 0.3054 0.7809 0.041 Uiso 1 1 calc R . .
C13 C 0.7497(2) 0.29707(14) 0.88319(19) 0.0379(8) Uani 1 1 d . . .
H13A H 0.7968 0.3103 0.9075 0.057 Uiso 1 1 calc R . .
H13B H 0.7492 0.2626 0.8893 0.057 Uiso 1 1 calc R . .
H13C H 0.7014 0.3105 0.9052 0.057 Uiso 1 1 calc R . .
C14 C 0.7531(2) 0.36193(11) 0.79789(19) 0.0317(7) Uani 1 1 d . . .
H14A H 0.7057 0.3747 0.8234 0.038 Uiso 1 1 calc R . .
H14B H 0.8010 0.3741 0.8236 0.038 Uiso 1 1 calc R . .
C15 C 0.7537(2) 0.38038(10) 0.7208(2) 0.0309(7) Uani 1 1 d . . .
C16 C 0.8219(2) 0.40125(12) 0.6923(2) 0.0372(8) Uani 1 1 d . . .
H16A H 0.8681 0.4032 0.7223 0.045 Uiso 1 1 calc R . .
C17 C 0.8252(2) 0.41929(13) 0.6218(2) 0.0423(9) Uani 1 1 d . . .
C18 C 0.7576(2) 0.41622(12) 0.5792(2) 0.0373(8) Uani 1 1 d . . .
H18A H 0.7591 0.4287 0.5308 0.045 Uiso 1 1 calc R . .
C19 C 0.6868(2) 0.39555(11) 0.60396(18) 0.0287(6) Uani 1 1 d . . .
C20 C 0.68484(18) 0.37694(10) 0.67630(17) 0.0257(6) Uani 1 1 d . . .
C21 C 0.9009(3) 0.44116(18) 0.5926(3) 0.0658(14) Uani 1 1 d . . .
H21A H 0.8878 0.4638 0.5538 0.099 Uiso 1 1 calc R . .
H21B H 0.9355 0.4163 0.5728 0.099 Uiso 1 1 calc R . .
H21C H 0.9287 0.4576 0.6324 0.099 Uiso 1 1 calc R . .
C22 C 0.6147(2) 0.39314(13) 0.55667(18) 0.0334(7) Uani 1 1 d . . .
H22A H 0.6233 0.4120 0.5123 0.050 Uiso 1 1 calc R . .
H22B H 0.5686 0.4056 0.5836 0.050 Uiso 1 1 calc R . .
H22C H 0.6045 0.3602 0.5430 0.050 Uiso 1 1 calc R . .
C23 C 0.49150(16) 0.28164(10) 0.64034(16) 0.0217(5) Uani 1 1 d . . .
C24 C 0.48608(19) 0.28209(10) 0.55879(16) 0.0243(6) Uani 1 1 d . . .
C25 C 0.4496(2) 0.32006(11) 0.52314(17) 0.0300(6) Uani 1 1 d . . .
H25A H 0.4265 0.3451 0.5508 0.036 Uiso 1 1 calc R . .
C26 C 0.4472(2) 0.32107(14) 0.44676(19) 0.0392(8) Uani 1 1 d . . .
H26A H 0.4214 0.3464 0.4221 0.047 Uiso 1 1 calc R . .
C27 C 0.4825(3) 0.28500(15) 0.4071(2) 0.0441(10) Uani 1 1 d . . .
H27A H 0.4827 0.2864 0.3551 0.053 Uiso 1 1 calc R . .
C28 C 0.5177(3) 0.24694(16) 0.4423(2) 0.0429(9) Uani 1 1 d . . .
H28A H 0.5404 0.2220 0.4144 0.052 Uiso 1 1 calc R . .
C29 C 0.5199(2) 0.24518(13) 0.51826(18) 0.0324(7) Uani 1 1 d . . .
H29A H 0.5441 0.2191 0.5425 0.039 Uiso 1 1 calc R . .
C31 C 0.3739(2) 0.03656(13) 0.6928(3) 0.0661(15) Uani 1 1 d D . .
C30 C 0.3959(4) 0.07877(18) 0.7467(3) 0.0365(10) Uani 0.694(4) 1 d PD A 1
C32 C 0.3822(4) 0.07532(19) 0.8208(3) 0.0436(12) Uani 0.694(4) 1 d PD A 1
H32A H 0.3571 0.0477 0.8396 0.052 Uiso 0.694(4) 1 calc PR A 1
C33 C 0.4041(3) 0.11116(16) 0.8690(3) 0.0343(10) Uani 0.694(4) 1 d PD A 1
C30A C 0.5624(7) 0.0769(4) 0.8279(7) 0.0365(10) Uani 0.306(4) 1 d PD . 2
C32A C 0.5030(7) 0.0736(4) 0.8812(8) 0.0436(12) Uani 0.306(4) 1 d PD B 2
H1A H 0.4986 0.0457 0.9099 0.052 Uiso 0.306(4) 1 calc PR A 2
C33A C 0.4499(7) 0.1111(4) 0.8925(7) 0.0343(10) Uani 0.306(4) 1 d PD B 2
C34 C 0.3855(2) 0.10421(11) 0.9519(2) 0.0518(11) Uani 1 1 d D . .
C35 C 0.6116(2) 0.45159(12) 0.8594(2) 0.0469(10) Uani 1 1 d D C .
C36 C 0.6387(2) 0.45808(11) 0.93818(18) 0.0440(9) Uani 1 1 d D . .
C37 C 0.6357(3) 0.48515(14) 0.8083(2) 0.0497(10) Uani 1 1 d . . .
H37A H 0.6689 0.5105 0.8239 0.060 Uiso 1 1 calc R C .
C38 C 0.6131(3) 0.48296(13) 0.7354(2) 0.0455(10) Uani 1 1 d . C .
C39 C 0.6340(2) 0.52347(11) 0.6821(2) 0.0517(12) Uani 1 1 d D . .

loop_
_atom_site_aniso_label
_atom_site_aniso_U_11
_atom_site_aniso_U_22
_atom_site_aniso_U_33
_atom_site_aniso_U_23
_atom_site_aniso_U_13
_atom_site_aniso_U_12
Tb1 0.02030(9) 0.01865(9) 0.02465(9) 0.000 -0.00060(7) 0.000
Tb2 0.02021(9) 0.01776(8) 0.02050(8) 0.000 -0.00007(6) 0.000
Cd1 0.01911(9) 0.02000(9) 0.02676(9) 0.00070(7) -0.00008(7) 0.00050(7)
F1 0.112(5) 0.187(7) 0.248(10) -0.098(7) 0.052(5) 0.036(5)
F2 0.109(4) 0.065(3) 0.140(5) 0.007(3) -0.062(4) -0.015(3)
F3 0.177(6) 0.077(3) 0.114(4) 0.016(3) 0.011(4) -0.012(4)
F1A 0.112(5) 0.187(7) 0.248(10) -0.098(7) 0.052(5) 0.036(5)
F2A 0.109(4) 0.065(3) 0.140(5) 0.007(3) -0.062(4) -0.015(3)
F3A 0.177(6) 0.077(3) 0.114(4) 0.016(3) 0.011(4) -0.012(4)
F4 0.077(4) 0.218(7) 0.078(3) 0.070(4) -0.011(3) -0.018(4)
F5 0.132(5) 0.075(3) 0.059(3) 0.018(2) 0.041(3) 0.036(3)
F6 0.178(8) 0.0454(17) 0.100(4) 0.0190(19) 0.086(5) -0.017(3)
F4A 0.077(4) 0.218(7) 0.078(3) 0.070(4) -0.011(3) -0.018(4)
F5A 0.132(5) 0.075(3) 0.059(3) 0.018(2) 0.041(3) 0.036(3)
F6A 0.178(8) 0.0454(17) 0.100(4) 0.0190(19) 0.086(5) -0.017(3)
F7 0.102(4) 0.210(6) 0.055(2) -0.048(3) 0.014(2) -0.029(4)
F8 0.145(4) 0.053(2) 0.082(3) 0.0039(17) -0.075(3) -0.011(2)
F9 0.150(4) 0.067(2) 0.059(2) -0.0019(15) -0.042(2) -0.063(3)
F7A 0.102(4) 0.210(6) 0.055(2) -0.048(3) 0.014(2) -0.029(4)
F8A 0.145(4) 0.053(2) 0.082(3) 0.0039(17) -0.075(3) -0.011(2)
F9A 0.150(4) 0.067(2) 0.059(2) -0.0019(15) -0.042(2) -0.063(3)
F10 0.110(3) 0.085(3) 0.093(3) 0.014(2) -0.021(3) -0.032(3)
F11 0.067(2) 0.075(3) 0.127(4) 0.007(2) -0.001(2) 0.028(2)
F12 0.119(3) 0.0351(14) 0.0604(19) 0.0008(12) 0.0442(19) 0.0043(17)
F10A 0.110(3) 0.085(3) 0.093(3) 0.014(2) -0.021(3) -0.032(3)
F11A 0.067(2) 0.075(3) 0.127(4) 0.007(2) -0.001(2) 0.028(2)
F12A 0.119(3) 0.0351(14) 0.0604(19) 0.0008(12) 0.0442(19) 0.0043(17)
O1 0.0214(10) 0.0241(10) 0.0298(10) 0.0028(8) -0.0036(8) 0.0005(8)
O2 0.0232(10) 0.0222(9) 0.0278(10) -0.0010(7) 0.0037(8) -0.0007(8)
O3 0.0224(10) 0.0223(9) 0.0261(9) 0.0010(7) -0.0009(8) 0.0016(8)
O4 0.0253(11) 0.0215(9) 0.0224(9) -0.0003(7) -0.0002(8) -0.0009(8)
O5 0.0288(12) 0.0261(11) 0.0424(13) -0.0039(9) -0.0027(10) -0.0031(9)
O6 0.0391(13) 0.0233(10) 0.0367(12) 0.0053(9) 0.0062(10) 0.0004(9)
O7 0.0327(12) 0.0224(10) 0.0276(10) -0.0021(8) -0.0040(9) -0.0017(9)
O8 0.0312(12) 0.0217(10) 0.0296(10) 0.0003(8) 0.0024(9) -0.0019(8)
N1 0.0279(13) 0.0242(12) 0.0306(12) 0.0018(9) 0.0019(10) 0.0002(10)
N2 0.0234(13) 0.0267(12) 0.0328(13) -0.0034(10) -0.0048(10) -0.0003(10)
C1 0.0231(14) 0.0196(12) 0.0311(14) 0.0006(10) -0.0049(11) 0.0016(10)
C2 0.0257(15) 0.0257(14) 0.0316(14) 0.0017(11) -0.0023(12) 0.0020(12)
C3 0.0339(17) 0.0280(15) 0.0342(15) 0.0010(11) -0.0102(13) 0.0056(13)
C4 0.0282(16) 0.0247(14) 0.0438(18) -0.0016(12) -0.0097(14) 0.0040(12)
C5 0.0290(16) 0.0254(14) 0.0351(16) -0.0004(11) -0.0004(12) 0.0017(12)
C6 0.0300(16) 0.0215(13) 0.0323(15) 0.0017(10) -0.0087(12) -0.0009(11)
C7 0.0357(18) 0.0403(18) 0.0265(14) 0.0030(12) -0.0026(13) 0.0025(15)
C8 0.037(2) 0.0365(19) 0.052(2) -0.0031(16) -0.0082(17) 0.0098(15)
C9 0.0295(16) 0.0255(14) 0.0313(14) 0.0009(11) 0.0074(12) 0.0011(12)
C10 0.044(2) 0.0370(18) 0.0316(16) 0.0062(13) 0.0069(15) 0.0037(16)
C11 0.0251(15) 0.0289(16) 0.0439(18) -0.0029(12) 0.0077(14) -0.0020(12)
C12 0.0228(15) 0.0309(16) 0.0500(19) -0.0053(14) -0.0044(15) 0.0022(13)
C13 0.040(2) 0.0430(19) 0.0310(16) 0.0014(14) -0.0078(14) -0.0003(16)
C14 0.0318(17) 0.0247(14) 0.0387(17) -0.0062(12) -0.0067(13) 0.0034(13)
C15 0.0377(19) 0.0140(12) 0.0411(17) -0.0004(11) 0.0072(15) 0.0004(12)
C16 0.0253(16) 0.0303(17) 0.056(2) -0.0004(14) 0.0001(15) -0.0042(13)
C17 0.039(2) 0.0301(17) 0.058(2) -0.0007(15) 0.0174(18) -0.0103(15)
C18 0.042(2) 0.0250(15) 0.0449(19) 0.0022(13) 0.0190(16) 0.0007(14)
C19 0.0294(16) 0.0213(13) 0.0354(15) -0.0011(11) 0.0059(13) 0.0013(12)
C20 0.0235(14) 0.0194(12) 0.0341(15) 0.0018(10) 0.0066(12) -0.0005(11)
C21 0.043(3) 0.061(3) 0.094(4) 0.010(3) 0.024(3) -0.021(2)
C22 0.0379(19) 0.0359(17) 0.0263(14) 0.0021(12) 0.0034(13) 0.0003(14)
C23 0.0218(14) 0.0222(12) 0.0211(11) 0.0013(9) -0.0019(9) -0.0038(10)
C24 0.0279(15) 0.0243(13) 0.0208(11) 0.0004(10) -0.0014(10) -0.0055(11)
C25 0.0315(17) 0.0309(15) 0.0276(14) 0.0049(11) -0.0045(12) -0.0054(13)
C26 0.0378(19) 0.051(2) 0.0291(15) 0.0132(14) -0.0077(14) -0.0082(16)
C27 0.045(2) 0.064(3) 0.0231(14) 0.0038(15) -0.0016(15) -0.0185(19)
C28 0.047(2) 0.056(2) 0.0263(15) -0.0094(15) 0.0053(15) -0.0105(19)
C29 0.0330(16) 0.0387(18) 0.0256(14) -0.0087(12) 0.0020(12) -0.0051(14)
C31 0.056(3) 0.0246(19) 0.117(5) -0.002(2) -0.029(3) -0.0136(19)
C30 0.036(3) 0.0207(19) 0.053(3) -0.0020(17) -0.003(2) -0.0044(18)
C32 0.046(3) 0.027(2) 0.057(3) 0.009(2) 0.002(2) -0.007(2)
C33 0.036(3) 0.0224(18) 0.045(3) 0.0080(17) 0.010(2) 0.002(2)
C30A 0.036(3) 0.0207(19) 0.053(3) -0.0020(17) -0.003(2) -0.0044(18)
C32A 0.046(3) 0.027(2) 0.057(3) 0.009(2) 0.002(2) -0.007(2)
C33A 0.036(3) 0.0224(18) 0.045(3) 0.0080(17) 0.010(2) 0.002(2)
C34 0.061(3) 0.042(2) 0.052(2) 0.0145(18) 0.019(2) 0.007(2)
C35 0.062(3) 0.0319(18) 0.047(2) -0.0033(15) -0.0173(19) -0.0006(18)
C36 0.053(2) 0.041(2) 0.0382(18) -0.0102(15) -0.0122(18) -0.0062(18)
C37 0.058(3) 0.037(2) 0.055(2) -0.0016(17) -0.006(2) -0.0067(19)
C38 0.069(3) 0.0233(16) 0.044(2) 0.0022(14) 0.011(2) 0.0098(18)
C39 0.048(2) 0.0190(15) 0.088(3) 0.0060(17) 0.037(2) -0.0029(15)

loop_
_atom_type_symbol
_atom_type_description
_atom_type_scat_dispersion_real
_atom_type_scat_dispersion_imag
_atom_type_scat_source
C C 0.0033 0.0016 'International Tables Vol C Tables 4.2.6.8 and 6.1.1.4'
H H 0.0000 0.0000 'International Tables Vol C Tables 4.2.6.8 and 6.1.1.4'
N N 0.0061 0.0033 'International Tables Vol C Tables 4.2.6.8 and 6.1.1.4'
O O 0.0106 0.0060 'International Tables Vol C Tables 4.2.6.8 and 6.1.1.4'
F F 0.0171 0.0103 'International Tables Vol C Tables 4.2.6.8 and 6.1.1.4'
Cd Cd -0.8075 1.2024 'International Tables Vol C Tables 4.2.6.8 and 6.1.1.4'
Tb Tb -0.1723 4.1537 'International Tables Vol C Tables 4.2.6.8 and 6.1.1.4'

loop_
_geom_angle_atom_site_label_1
_geom_angle_atom_site_label_2
_geom_angle_atom_site_label_3
_geom_angle
_geom_angle_site_symmetry_1
_geom_angle_site_symmetry_3
O1 Tb1 O1 138.41(10) . 3_656
O1 Tb1 O6 106.78(8) . .
O1 Tb1 O6 88.46(8) 3_656 .
O1 Tb1 O6 88.46(8) . 3_656
O1 Tb1 O6 106.78(8) 3_656 3_656
O6 Tb1 O6 136.74(11) . 3_656
O1 Tb1 O5 145.42(8) . .
O1 Tb1 O5 75.69(8) 3_656 .
O6 Tb1 O5 73.22(8) . .
O6 Tb1 O5 71.97(8) 3_656 .
O1 Tb1 O5 75.69(8) . 3_656
O1 Tb1 O5 145.42(8) 3_656 3_656
O6 Tb1 O5 71.97(8) . 3_656
O6 Tb1 O5 73.22(8) 3_656 3_656
O5 Tb1 O5 71.52(12) . 3_656
O1 Tb1 O3 71.59(7) . .
O1 Tb1 O3 76.04(7) 3_656 .
O6 Tb1 O3 149.49(7) . .
O6 Tb1 O3 73.55(7) 3_656 .
O5 Tb1 O3 125.95(8) . .
O5 Tb1 O3 133.33(8) 3_656 .
O1 Tb1 O3 76.04(7) . 3_656
O1 Tb1 O3 71.58(7) 3_656 3_656
O6 Tb1 O3 73.55(7) . 3_656
O6 Tb1 O3 149.49(7) 3_656 3_656
O5 Tb1 O3 133.33(8) . 3_656
O5 Tb1 O3 125.95(8) 3_656 3_656
O3 Tb1 O3 76.64(9) . 3_656
O1 Tb1 Cd1 34.23(5) . .
O1 Tb1 Cd1 106.05(5) 3_656 .
O6 Tb1 Cd1 126.31(6) . .
O6 Tb1 Cd1 88.80(6) 3_656 .
O5 Tb1 Cd1 160.08(6) . .
O5 Tb1 Cd1 108.51(6) 3_656 .
O3 Tb1 Cd1 39.50(5) . .
O3 Tb1 Cd1 63.62(5) 3_656 .
O1 Tb1 Cd1 106.05(5) . 3_656
O1 Tb1 Cd1 34.23(5) 3_656 3_656
O6 Tb1 Cd1 88.80(6) . 3_656
O6 Tb1 Cd1 126.32(6) 3_656 3_656
O5 Tb1 Cd1 108.51(6) . 3_656
O5 Tb1 Cd1 160.08(6) 3_656 3_656
O3 Tb1 Cd1 63.62(5) . 3_656
O3 Tb1 Cd1 39.50(5) 3_656 3_656
Cd1 Tb1 Cd1 78.403(8) . 3_656
O2 Tb2 O2 139.95(10) . 3_656
O2 Tb2 O7 88.51(8) . .
O2 Tb2 O7 105.88(8) 3_656 .
O2 Tb2 O7 105.88(8) . 3_656
O2 Tb2 O7 88.51(8) 3_656 3_656
O7 Tb2 O7 137.60(10) . 3_656
O2 Tb2 O8 74.66(7) . .
O2 Tb2 O8 145.03(7) 3_656 .
O7 Tb2 O8 73.09(8) . .
O7 Tb2 O8 72.83(8) 3_656 .
O2 Tb2 O8 145.03(7) . 3_656
O2 Tb2 O8 74.67(7) 3_656 3_656
O7 Tb2 O8 72.83(8) . 3_656
O7 Tb2 O8 73.09(7) 3_656 3_656
O8 Tb2 O8 71.73(10) . 3_656
O2 Tb2 O4 71.72(7) . 3_656
O2 Tb2 O4 77.00(7) 3_656 3_656
O7 Tb2 O4 73.22(7) . 3_656
O7 Tb2 O4 149.04(7) 3_656 3_656
O8 Tb2 O4 132.32(7) . 3_656
O8 Tb2 O4 126.99(7) 3_656 3_656
O2 Tb2 O4 77.00(7) . .
O2 Tb2 O4 71.72(7) 3_656 .
O7 Tb2 O4 149.04(7) . .
O7 Tb2 O4 73.23(7) 3_656 .
O8 Tb2 O4 126.99(7) . .
O8 Tb2 O4 132.32(7) 3_656 .
O4 Tb2 O4 76.26(9) 3_656 .
O2 Tb2 Cd1 107.14(5) . 3_656
O2 Tb2 Cd1 34.54(5) 3_656 3_656
O7 Tb2 Cd1 125.29(5) . 3_656
O7 Tb2 Cd1 88.91(5) 3_656 3_656
O8 Tb2 Cd1 161.20(5) . 3_656
O8 Tb2 Cd1 107.78(5) 3_656 3_656
O4 Tb2 Cd1 63.70(5) 3_656 3_656
O4 Tb2 Cd1 39.46(5) . 3_656
O2 Tb2 Cd1 34.54(5) . .
O2 Tb2 Cd1 107.14(5) 3_656 .
O7 Tb2 Cd1 88.91(5) . .
O7 Tb2 Cd1 125.29(5) 3_656 .
O8 Tb2 Cd1 107.78(5) . .
O8 Tb2 Cd1 161.20(5) 3_656 .
O4 Tb2 Cd1 39.46(5) 3_656 .
O4 Tb2 Cd1 63.70(5) . .
Cd1 Tb2 Cd1 78.857(8) 3_656 .
O2 Cd1 O1 162.55(8) . .
O2 Cd1 N1 103.13(8) . .
O1 Cd1 N1 90.58(9) . .
O2 Cd1 N2 90.10(9) . .
O1 Cd1 N2 103.11(9) . .
N1 Cd1 N2 79.67(9) . .
O2 Cd1 O4 75.23(7) . 3_656
O1 Cd1 O4 91.84(7) . 3_656
N1 Cd1 O4 175.58(8) . 3_656
N2 Cd1 O4 96.17(8) . 3_656
O2 Cd1 O3 93.24(7) . .
O1 Cd1 O3 74.54(7) . .
N1 Cd1 O3 95.30(8) . .
N2 Cd1 O3 174.50(8) . .
O4 Cd1 O3 88.91(7) 3_656 .
O2 Cd1 Tb2 35.68(5) . .
O1 Cd1 Tb2 128.08(6) . .
N1 Cd1 Tb2 137.40(6) . .
N2 Cd1 Tb2 104.01(6) . .
O4 Cd1 Tb2 41.98(5) 3_656 .
O3 Cd1 Tb2 81.18(5) . .
O2 Cd1 Tb1 128.81(5) . .
O1 Cd1 Tb1 35.37(5) . .
N1 Cd1 Tb1 103.41(6) . .
N2 Cd1 Tb1 137.38(7) . .
O4 Cd1 Tb1 80.65(5) 3_656 .
O3 Cd1 Tb1 41.43(5) . .
Tb2 Cd1 Tb1 101.371(7) . .
C31 F1A C30A 62.4(5) . 3_656
C1 O1 Cd1 112.09(17) . .
C1 O1 Tb1 131.85(18) . .
Cd1 O1 Tb1 110.40(9) . .
C20 O2 Cd1 112.03(17) . .
C20 O2 Tb2 133.85(18) . .
Cd1 O2 Tb2 109.78(8) . .
C23 O3 Cd1 111.50(17) . .
C23 O3 Tb1 134.01(18) . .
Cd1 O3 Tb1 99.07(7) . .
C23 O4 Cd1 111.94(17) . 3_656
C23 O4 Tb2 134.41(18) . .
Cd1 O4 Tb2 98.56(7) 3_656 .
C30 O5 C30A 76.2(6) . 3_656
C30 O5 Tb1 134.0(3) . .
C30A O5 Tb1 137.1(5) 3_656 .
C33 O6 C33A 40.4(6) . .
C33 O6 Tb1 132.1(3) . .
C33A O6 Tb1 132.6(5) . .
C35 O7 Tb2 133.7(2) . .
C38 O8 Tb2 135.2(2) . .
C11 N1 C10 108.5(3) . .
C11 N1 C9 114.1(3) . .
C10 N1 C9 107.0(3) . .
C11 N1 Cd1 108.08(19) . .
C10 N1 Cd1 113.4(2) . .
C9 N1 Cd1 105.85(18) . .
C13 N2 C12 108.8(3) . .
C13 N2 C14 107.5(3) . .
C12 N2 C14 113.4(3) . .
C13 N2 Cd1 112.9(2) . .
C12 N2 Cd1 107.4(2) . .
C14 N2 Cd1 106.87(18) . .
O1 C1 C2 119.7(3) . .
O1 C1 C6 120.9(3) . .
C2 C1 C6 119.4(3) . .
C3 C2 C1 118.8(3) . .
C3 C2 C7 120.6(3) . .
C1 C2 C7 120.6(3) . .
C4 C3 C2 122.7(3) . .
C4 C3 H3A 118.6 . .
C2 C3 H3A 118.6 . .
C3 C4 C5 118.5(3) . .
C3 C4 C8 121.9(3) . .
C5 C4 C8 119.6(3) . .
C4 C5 C6 121.0(3) . .
C4 C5 H5A 119.5 . .
C6 C5 H5A 119.5 . .
C5 C6 C1 119.5(3) . .
C5 C6 C9 119.5(3) . .
C1 C6 C9 120.9(3) . .
C2 C7 H7A 109.5 . .
C2 C7 H7B 109.5 . .
H7A C7 H7B 109.5 . .
C2 C7 H7C 109.5 . .
H7A C7 H7C 109.5 . .
H7B C7 H7C 109.5 . .
C4 C8 H8A 109.5 . .
C4 C8 H8B 109.5 . .
H8A C8 H8B 109.5 . .
C4 C8 H8C 109.5 . .
H8A C8 H8C 109.5 . .
H8B C8 H8C 109.5 . .
C6 C9 N1 114.7(3) . .
C6 C9 H9A 108.6 . .
N1 C9 H9A 108.6 . .
C6 C9 H9B 108.6 . .
N1 C9 H9B 108.6 . .
H9A C9 H9B 107.6 . .
N1 C10 H10A 109.5 . .
N1 C10 H10B 109.5 . .
H10A C10 H10B 109.5 . .
N1 C10 H10C 109.5 . .
H10A C10 H10C 109.5 . .
H10B C10 H10C 109.5 . .
N1 C11 C12 114.2(3) . .
N1 C11 H11A 108.7 . .
C12 C11 H11A 108.7 . .
N1 C11 H11B 108.7 . .
C12 C11 H11B 108.7 . .
H11A C11 H11B 107.6 . .
N2 C12 C11 114.8(3) . .
N2 C12 H12A 108.6 . .
C11 C12 H12A 108.6 . .
N2 C12 H12B 108.6 . .
C11 C12 H12B 108.6 . .
H12A C12 H12B 107.6 . .
N2 C13 H13A 109.5 . .
N2 C13 H13B 109.5 . .
H13A C13 H13B 109.5 . .
N2 C13 H13C 109.5 . .
H13A C13 H13C 109.5 . .
H13B C13 H13C 109.5 . .
C15 C14 N2 114.9(3) . .
C15 C14 H14A 108.6 . .
N2 C14 H14A 108.6 . .
C15 C14 H14B 108.6 . .
N2 C14 H14B 108.6 . .
H14A C14 H14B 107.5 . .
C16 C15 C20 119.2(3) . .
C16 C15 C14 120.2(3) . .
C20 C15 C14 120.6(3) . .
C17 C16 C15 122.5(4) . .
C17 C16 H16A 118.8 . .
C15 C16 H16A 118.8 . .
C18 C17 C16 117.9(3) . .
C18 C17 C21 121.3(4) . .
C16 C17 C21 120.8(4) . .
C17 C18 C19 122.9(3) . .
C17 C18 H18A 118.6 . .
C19 C18 H18A 118.6 . .
C18 C19 C20 118.4(3) . .
C18 C19 C22 121.5(3) . .
C20 C19 C22 120.2(3) . .
O2 C20 C15 121.2(3) . .
O2 C20 C19 119.5(3) . .
C15 C20 C19 119.2(3) . .
C17 C21 H21A 109.5 . .
C17 C21 H21B 109.5 . .
H21A C21 H21B 109.5 . .
C17 C21 H21C 109.5 . .
H21A C21 H21C 109.5 . .
H21B C21 H21C 109.5 . .
C19 C22 H22A 109.5 . .
C19 C22 H22B 109.5 . .
H22A C22 H22B 109.5 . .
C19 C22 H22C 109.5 . .
H22A C22 H22C 109.5 . .
H22B C22 H22C 109.5 . .
O3 C23 O4 123.5(3) . .
O3 C23 C24 118.4(3) . .
O4 C23 C24 118.1(3) . .
C25 C24 C29 120.3(3) . .
C25 C24 C23 119.9(3) . .
C29 C24 C23 119.8(3) . .
C26 C25 C24 119.6(3) . .
C26 C25 H25A 120.2 . .
C24 C25 H25A 120.2 . .
C27 C26 C25 119.6(3) . .
C27 C26 H26A 120.2 . .
C25 C26 H26A 120.2 . .
C26 C27 C28 120.9(3) . .
C26 C27 H27A 119.6 . .
C28 C27 H27A 119.6 . .
C27 C28 C29 120.1(4) . .
C27 C28 H28A 119.9 . .
C29 C28 H28A 119.9 . .
C28 C29 C24 119.4(4) . .
C28 C29 H29A 120.3 . .
C24 C29 H29A 120.3 . .
F2 C31 F1A 152.4(10) . .
F2 C31 F1 111.0(6) . .
F1A C31 F1 50.5(10) . .
F2 C31 F3 110.7(6) . .
F1A C31 F3 67.1(11) . .
F1 C31 F3 110.2(6) . .
F2 C31 F2A 63.9(10) . .
F1A C31 F2A 111.3(4) . .
F1 C31 F2A 133.4(15) . .
F3 C31 F2A 47.2(11) . .
F2 C31 F3A 54.5(10) . .
F1A C31 F3A 105.3(4) . .
F1 C31 F3A 56.8(10) . .
F3 C31 F3A 132.6(13) . .
F2A C31 F3A 105.1(4) . .
F2 C31 C30 89.1(10) . .
F1A C31 C30 116.3(5) . .
F1 C31 C30 114.1(15) . .
F3 C31 C30 119.8(12) . .
F2A C31 C30 112.1(4) . .
F3A C31 C30 105.7(4) . .
F2 C31 C30A 133.9(11) . 3_656
F1A C31 C30A 72.7(5) . 3_656
F1 C31 C30A 111.4(13) . 3_656
F3 C31 C30A 69.9(13) . 3_656
F2A C31 C30A 98.0(5) . 3_656
F3A C31 C30A 155.7(6) . 3_656
C30 C31 C30A 57.2(5) . 3_656
O5 C30 C32 127.7(5) . .
O5 C30 C31 111.3(4) . .
C32 C30 C31 121.1(5) . .
C30 C32 C33 121.7(5) . .
C30 C32 H32A 119.1 . .
C33 C32 H32A 119.1 . .
O6 C33 C32 129.7(5) . .
O6 C33 C34 112.3(4) . .
C32 C33 C34 118.0(4) . .
O5 C30A C32A 125.0(10) 3_656 .
O5 C30A C31 108.7(8) 3_656 3_656
C32A C30A C31 126.2(9) . 3_656
O5 C30A F1A 147.7(9) 3_656 3_656
C32A C30A F1A 83.4(8) . 3_656
C31 C30A F1A 44.9(3) 3_656 3_656
C30A C32A C33A 120.4(11) . .
C30A C32A H1A 119.8 . .
C33A C32A H1A 119.8 . .
O6 C33A C32A 130.7(10) . .
O6 C33A C34 111.8(7) . .
C32A C33A C34 117.0(9) . .
F5A C34 F4A 110.1(5) . .
F5A C34 F6A 108.8(5) . .
F4A C34 F6A 108.9(5) . .
F5A C34 F6 120.5(7) . .
F4A C34 F6 79.1(6) . .
F6A C34 F6 29.8(7) . .
F5A C34 F5 54.8(5) . .
F4A C34 F5 55.3(6) . .
F6A C34 F5 126.7(9) . .
F6 C34 F5 108.4(4) . .
F5A C34 F4 50.8(5) . .
F4A C34 F4 160.4(6) . .
F6A C34 F4 78.1(6) . .
F6 C34 F4 106.2(4) . .
F5 C34 F4 105.6(4) . .
F5A C34 C33A 106.4(7) . .
F4A C34 C33A 114.4(8) . .
F6A C34 C33A 108.1(9) . .
F6 C34 C33A 123.1(6) . .
F5 C34 C33A 125.0(5) . .
F4 C34 C33A 79.0(6) . .
F5A C34 C33 122.8(5) . .
F4A C34 C33 81.6(6) . .
F6A C34 C33 120.0(8) . .
F6 C34 C33 116.7(5) . .
F5 C34 C33 108.1(4) . .
F4 C34 C33 111.3(4) . .
C33A C34 C33 32.9(5) . .
O7 C35 C37 128.6(4) . .
O7 C35 C36 113.5(3) . .
C37 C35 C36 117.7(3) . .
F9A C36 F8A 111.2(3) . .
F9A C36 F7 129.4(6) . .
F8A C36 F7 57.5(9) . .
F9A C36 F9 39.2(8) . .
F8A C36 F9 133.4(5) . .
F7 C36 F9 108.4(5) . .
F9A C36 F8 68.9(8) . .
F8A C36 F8 51.2(8) . .
F7 C36 F8 106.3(4) . .
F9 C36 F8 106.5(4) . .
F9A C36 F7A 103.8(3) . .
F8A C36 F7A 102.7(3) . .
F7 C36 F7A 47.0(9) . .
F9 C36 F7A 67.9(9) . .
F8 C36 F7A 140.5(6) . .
F9A C36 C35 115.9(3) . .
F8A C36 C35 113.2(3) . .
F7 C36 C35 113.0(4) . .
F9 C36 C35 113.0(4) . .
F8 C36 C35 109.2(4) . .
F7A C36 C35 108.6(3) . .
C38 C37 C35 122.3(4) . .
C38 C37 H37A 118.9 . .
C35 C37 H37A 118.9 . .
O8 C38 C37 126.2(4) . .
O8 C38 C39 112.8(4) . .
C37 C38 C39 120.6(4) . .
F12A C39 F11A 111.0(6) . .
F12A C39 F10A 110.3(6) . .
F11A C39 F10A 110.0(6) . .
F12A C39 F11 41.9(15) . .
F11A C39 F11 135.2(14) . .
F10A C39 F11 69.4(15) . .
F12A C39 F12 132.5(12) . .
F11A C39 F12 60.9(17) . .
F10A C39 F12 49.4(17) . .
F11 C39 F12 107.6(3) . .
F12A C39 F10 65.5(15) . .
F11A C39 F10 49.3(16) . .
F10A C39 F10 144.4(16) . .
F11 C39 F10 103.9(3) . .
F12 C39 F10 105.3(3) . .
F12A C39 C38 112.9(12) . .
F11A C39 C38 107.5(15) . .
F10A C39 C38 105.0(15) . .
F11 C39 C38 116.0(3) . .
F12 C39 C38 114.0(3) . .
F10 C39 C38 109.0(4) . .

loop_
_geom_bond_atom_site_label_1
_geom_bond_atom_site_label_2
_geom_bond_distance
_geom_bond_site_symmetry_2
Tb1 O1 2.300(2) .
Tb1 O1 2.300(2) 3_656
Tb1 O6 2.356(2) .
Tb1 O6 2.356(2) 3_656
Tb1 O5 2.389(2) .
Tb1 O5 2.389(2) 3_656
Tb1 O3 2.496(2) .
Tb1 O3 2.496(2) 3_656
Tb1 Cd1 3.7243(3) .
Tb1 Cd1 3.7244(3) 3_656
Tb2 O2 2.297(2) .
Tb2 O2 2.297(2) 3_656
Tb2 O7 2.337(2) .
Tb2 O7 2.337(2) 3_656
Tb2 O8 2.386(2) .
Tb2 O8 2.386(2) 3_656
Tb2 O4 2.507(2) 3_656
Tb2 O4 2.507(2) .
Tb2 Cd1 3.7063(3) 3_656
Tb2 Cd1 3.7063(3) .
Cd1 O2 2.233(2) .
Cd1 O1 2.235(2) .
Cd1 N1 2.325(3) .
Cd1 N2 2.326(3) .
Cd1 O4 2.382(2) 3_656
Cd1 O3 2.399(2) .
F1 C31 1.283(5) .
F2 C31 1.279(5) .
F3 C31 1.286(5) .
F1A C31 1.282(4) .
F1A C30A 1.733(13) 3_656
F2A C31 1.296(4) .
F3A C31 1.326(4) .
F4 C34 1.316(4) .
F5 C34 1.305(4) .
F6 C34 1.298(4) .
F4A C34 1.289(5) .
F5A C34 1.288(5) .
F6A C34 1.295(5) .
F7 C36 1.294(5) .
F8 C36 1.321(5) .
F9 C36 1.297(5) .
F7A C36 1.343(4) .
F8A C36 1.292(4) .
F9A C36 1.289(3) .
F10 C39 1.333(4) .
F11 C39 1.305(4) .
F12 C39 1.310(4) .
F10A C39 1.288(5) .
F11A C39 1.283(5) .
F12A C39 1.279(5) .
O1 C1 1.362(4) .
O2 C20 1.358(4) .
O3 C23 1.267(3) .
O4 C23 1.268(3) .
O4 Cd1 2.382(2) 3_656
O5 C30 1.229(6) .
O5 C30A 1.253(11) 3_656
O6 C33 1.261(5) .
O6 C33A 1.284(11) .
O7 C35 1.270(4) .
O8 C38 1.261(5) .
N1 C11 1.483(4) .
N1 C10 1.484(4) .
N1 C9 1.504(4) .
N2 C13 1.475(4) .
N2 C12 1.485(4) .
N2 C14 1.508(4) .
C1 C2 1.406(4) .
C1 C6 1.409(5) .
C2 C3 1.384(4) .
C2 C7 1.500(5) .
C3 C4 1.382(5) .
C3 H3A 0.9500 .
C4 C5 1.382(5) .
C4 C8 1.518(5) .
C5 C6 1.402(5) .
C5 H5A 0.9500 .
C6 C9 1.497(4) .
C7 H7A 0.9800 .
C7 H7B 0.9800 .
C7 H7C 0.9800 .
C8 H8A 0.9800 .
C8 H8B 0.9800 .
C8 H8C 0.9800 .
C9 H9A 0.9900 .
C9 H9B 0.9900 .
C10 H10A 0.9800 .
C10 H10B 0.9800 .
C10 H10C 0.9800 .
C11 C12 1.540(5) .
C11 H11A 0.9900 .
C11 H11B 0.9900 .
C12 H12A 0.9900 .
C12 H12B 0.9900 .
C13 H13A 0.9800 .
C13 H13B 0.9800 .
C13 H13C 0.9800 .
C14 C15 1.500(5) .
C14 H14A 0.9900 .
C14 H14B 0.9900 .
C15 C16 1.389(5) .
C15 C20 1.414(5) .
C16 C17 1.385(6) .
C16 H16A 0.9500 .
C17 C18 1.377(6) .
C17 C21 1.508(5) .
C18 C19 1.397(5) .
C18 H18A 0.9500 .
C19 C20 1.421(4) .
C19 C22 1.487(5) .
C21 H21A 0.9800 .
C21 H21B 0.9800 .
C21 H21C 0.9800 .
C22 H22A 0.9800 .
C22 H22B 0.9800 .
C22 H22C 0.9800 .
C23 C24 1.490(4) .
C24 C25 1.396(4) .
C24 C29 1.399(5) .
C25 C26 1.394(5) .
C25 H25A 0.9500 .
C26 C27 1.383(6) .
C26 H26A 0.9500 .
C27 C28 1.385(6) .
C27 H27A 0.9500 .
C28 C29 1.387(5) .
C28 H28A 0.9500 .
C29 H29A 0.9500 .
C31 C30 1.589(6) .
C31 C30A 1.608(12) 3_656
C30 C32 1.376(7) .
C32 C33 1.391(8) .
C32 H32A 0.9500 .
C33 C34 1.556(6) .
C30A O5 1.253(11) 3_656
C30A C32A 1.393(14) .
C30A C31 1.608(12) 3_656
C30A F1A 1.733(13) 3_656
C32A C33A 1.399(13) .
C32A H1A 0.9500 .
C33A C34 1.542(11) .
C35 C37 1.390(6) .
C35 C36 1.518(5) .
C37 C38 1.384(6) .
C37 H37A 0.9500 .
C38 C39 1.542(5) .

loop_
_platon_squeeze_void_nr
_platon_squeeze_void_average_x
_platon_squeeze_void_average_y
_platon_squeeze_void_average_z
_platon_squeeze_void_volume
_platon_squeeze_void_count_electrons
_platon_squeeze_void_content
1 0.000 0.358 0.750 83 12 ' '
2 0.000 0.642 0.250 83 12 ' '
3 0.500 0.142 0.250 83 12 ' '
4 0.500 0.858 0.750 83 12 ' '
